data_2022358
loop_
_publ_author_name
'Pavlyuk, Volodymyr'
'Ciesielski, Wojciech'
'Kulawik, Damian'
'Pavlyuk, Nazar'
'Dmytriv, Grygoriy'

_publ_section_title
;
 Structural and enhanced hydrogen storage properties of the
 Li~12~Mg~3~Si~3~Al phase
;
_journal_coeditor_code YO3079
_journal_issue 5
_journal_name_full 'Acta Crystallographica Section C'
_journal_page_first 227
_journal_page_last 234
_journal_paper_doi 10.1107/S2053229621004113
_journal_volume 77
_journal_year 2021
_chemical_formula_iupac 'Li12 Mg3 Si3 Al'
_chemical_formula_moiety '1.003(Si), Mg, 0.33(Al), 4(Li)'
_chemical_formula_sum 'Al0.33 Li4 Mg Si'
_chemical_formula_weight 89.16
_chemical_name_systematic
;
Dodecalithium trimagnesium trisilicon aluminium
;
_space_group_crystal_system cubic
_space_group_IT_number 220
_space_group_name_Hall 'I -4bd 2c 3'
_space_group_name_H-M_alt 'I -4 3 d'
_audit_creation_method SHELXL-2014/7
_cell_angle_alpha 90
_cell_angle_beta 90
_cell_angle_gamma 90
_cell_formula_units_Z 12
_cell_length_a 10.7338(9)
_cell_length_b 10.7338(9)
_cell_length_c 10.7338(9)
_cell_measurement_reflns_used 217
_cell_measurement_temperature 293(2)
_cell_measurement_theta_max 25.242
_cell_measurement_theta_min 4.652
_cell_volume 1236.69(18)
_computing_cell_refinement
;
CrysAlis CCD (Oxford Diffraction, 2008)
;
_computing_data_collection
;
CrysAlis CCD (Oxford Diffraction, 2008)
;
_computing_data_reduction
;
CrysAlis RED (Oxford Diffraction, 2008)
;
_computing_molecular_graphics
;
DIAMOND (Brandenburg, 2006)
;
_computing_publication_material
;
SHELXL2014 (Sheldrick, 2015)
;
_computing_structure_refinement
;
SHELXL2014 (Sheldrick, 2015)
;
_computing_structure_solution
;
SHELXS2014 (Sheldrick, 2008)
;
_diffrn_ambient_temperature 293(2)
_diffrn_measured_fraction_theta_full 1.000
_diffrn_measured_fraction_theta_max 1.000
_diffrn_measurement_device_type 'Oxford Diffraction Xcalibur3 CCD'
_diffrn_measurement_method '\w scans'
_diffrn_radiation_type MoK\a
_diffrn_radiation_wavelength 0.71073
_diffrn_reflns_av_R_equivalents 0.0559
_diffrn_reflns_av_unetI/netI 0.0297
_diffrn_reflns_limit_h_max 13
_diffrn_reflns_limit_h_min -13
_diffrn_reflns_limit_k_max 13
_diffrn_reflns_limit_k_min -13
_diffrn_reflns_limit_l_max 13
_diffrn_reflns_limit_l_min -13
_diffrn_reflns_number 2454
_diffrn_reflns_theta_full 25.242
_diffrn_reflns_theta_max 27.152
_diffrn_reflns_theta_min 4.652
_diffrn_source 'fine-focus sealed tube'
_exptl_absorpt_coefficient_mu 0.544
_exptl_absorpt_correction_T_max 0.989
_exptl_absorpt_correction_T_min 0.945
_exptl_absorpt_correction_type analytical
_exptl_absorpt_process_details
;
(CrysAlis RED; Oxford Diffraction, 2008)
;
_exptl_crystal_colour 'metallic grey'
_exptl_crystal_density_diffrn 1.437
_exptl_crystal_density_meas 1.45(3)
_exptl_crystal_density_method volumetric
_exptl_crystal_description prism
_exptl_crystal_F_000 508
_exptl_crystal_size_max 0.05
_exptl_crystal_size_mid 0.03
_exptl_crystal_size_min 0.02
_refine_diff_density_max 0.195
_refine_diff_density_min -0.097
_refine_ls_abs_structure_details
;
Flack <i>x</i> determined using 87 quotients [(I+)-(I-)]/[(I+)+(I-)]
(Parsons <i>et al.</i>,  2013)
;
_refine_ls_abs_structure_Flack 0.7(2)
_refine_ls_extinction_method none
_refine_ls_goodness_of_fit_ref 1.019
_refine_ls_matrix_type full
_refine_ls_number_parameters 16
_refine_ls_number_reflns 230
_refine_ls_number_restraints 0
_refine_ls_restrained_S_all 1.019
_refine_ls_R_factor_all 0.0203
_refine_ls_R_factor_gt 0.0184
_refine_ls_shift/su_max 0.002
_refine_ls_shift/su_mean 0.000
_refine_ls_structure_factor_coef Fsqd
_refine_ls_weighting_details 'w=1/[\s^2^(Fo^2^)] where P=(Fo^2^+2Fc^2^)/3'
_refine_ls_weighting_scheme calc
_refine_ls_wR_factor_gt 0.0345
_refine_ls_wR_factor_ref 0.0350
_reflns_number_gt 217
_reflns_number_total 230
_reflns_threshold_expression 'I > 2\s(I)'
_cod_data_source_file yo3079sup1.cif
_cod_data_source_block I
_cod_depositor_comments 'Adding full bibliography for 2022358.cif.'
_cod_original_cell_volume 1236.7(3)
_cod_database_code 2022358
_cod_database_fobs_code 2022358
_shelx_space_group_comment
;
The symmetry employed for this shelxl refinement is uniquely defined
by the following loop, which should always be used as a source of
symmetry information in preference to the above space-group names.
They are only intended as comments.
;

loop_
_space_group_symop_operation_xyz
'x, y, z'
'-x+1/2, -y, z+1/2'
'-x, y+1/2, -z+1/2'
'x+1/2, -y+1/2, -z'
'z, x, y'
'z+1/2, -x+1/2, -y'
'-z+1/2, -x, y+1/2'
'-z, x+1/2, -y+1/2'
'y, z, x'
'-y, z+1/2, -x+1/2'
'y+1/2, -z+1/2, -x'
'-y+1/2, -z, x+1/2'
'y+1/4, x+1/4, z+1/4'
'-y+1/4, -x+3/4, z+3/4'
'y+3/4, -x+1/4, -z+3/4'
'-y+3/4, x+3/4, -z+1/4'
'x+1/4, z+1/4, y+1/4'
'-x+3/4, z+3/4, -y+1/4'
'-x+1/4, -z+3/4, y+3/4'
'x+3/4, -z+1/4, -y+3/4'
'z+1/4, y+1/4, x+1/4'
'z+3/4, -y+1/4, -x+3/4'
'-z+3/4, y+3/4, -x+1/4'
'-z+1/4, -y+3/4, x+3/4'
'x+1/2, y+1/2, z+1/2'
'-x+1, -y+1/2, z+1'
'-x+1/2, y+1, -z+1'
'x+1, -y+1, -z+1/2'
'z+1/2, x+1/2, y+1/2'
'z+1, -x+1, -y+1/2'
'-z+1, -x+1/2, y+1'
'-z+1/2, x+1, -y+1'
'y+1/2, z+1/2, x+1/2'
'-y+1/2, z+1, -x+1'
'y+1, -z+1, -x+1/2'
'-y+1, -z+1/2, x+1'
'y+3/4, x+3/4, z+3/4'
'-y+3/4, -x+5/4, z+5/4'
'y+5/4, -x+3/4, -z+5/4'
'-y+5/4, x+5/4, -z+3/4'
'x+3/4, z+3/4, y+3/4'
'-x+5/4, z+5/4, -y+3/4'
'-x+3/4, -z+5/4, y+5/4'
'x+5/4, -z+3/4, -y+5/4'
'z+3/4, y+3/4, x+3/4'
'z+5/4, -y+3/4, -x+5/4'
'-z+5/4, y+5/4, -x+3/4'
'-z+3/4, -y+5/4, x+5/4'

loop_
_atom_site_type_symbol
_atom_site_label
_atom_site_fract_x
_atom_site_fract_y
_atom_site_fract_z
_atom_site_U_iso_or_equiv
_atom_site_adp_type
_atom_site_calc_flag
_atom_site_occupancy
_atom_site_disorder_assembly
_atom_site_disorder_group
Si Si 0.21048(5) 0.21048(5) 0.21048(5) 0.0489(2) Uani d 0.7525 . .
Al Al 0.21048(5) 0.21048(5) 0.21048(5) 0.0489(2) Uani d 0.2475 . .
Mg Mg 0.3750 0.0000 0.2500 0.0507(3) Uani d 1 . .
Li Li 0.0450(3) 0.3867(3) 0.1482(3) 0.0512(7) Uani d 1 . .

loop_
_atom_site_aniso_label
_atom_site_aniso_U_11
_atom_site_aniso_U_22
_atom_site_aniso_U_33
_atom_site_aniso_U_12
_atom_site_aniso_U_13
_atom_site_aniso_U_23
Si 0.0489(2) 0.0489(2) 0.0489(2) 0.0000(2) 0.0000(2) 0.0000(2)
Al 0.0489(2) 0.0489(2) 0.0489(2) 0.0000(2) 0.0000(2) 0.0000(2)
Mg 0.0511(7) 0.0504(5) 0.0504(5) 0.000 0.000 0.000
Li 0.0507(16) 0.0534(16) 0.0495(17) 0.0000(12) -0.0016(13) 0.0007(14)

loop_
_atom_type_symbol
_atom_type_description
_atom_type_scat_dispersion_real
_atom_type_scat_dispersion_imag
_atom_type_scat_source
Li Li -0.0003 0.0001 'International Tables Vol C Tables 4.2.6.8 and 6.1.1.4'
Mg Mg 0.0486 0.0363 'International Tables Vol C Tables 4.2.6.8 and 6.1.1.4'
Al Al 0.0645 0.0514 'International Tables Vol C Tables 4.2.6.8 and 6.1.1.4'
Si Si 0.0817 0.0704 'International Tables Vol C Tables 4.2.6.8 and 6.1.1.4'

loop_
_geom_angle_atom_site_label_1
_geom_angle_atom_site_label_2
_geom_angle_atom_site_label_3
_geom_angle_site_symmetry_1
_geom_angle_site_symmetry_3
_geom_angle
_geom_angle_publ_flag
Li Si Li 38_544 46_454 62.77(11) ?
Li Si Li 38_544 42_445 62.77(11) ?
Li Si Li 46_454 42_445 62.77(11) ?
Li Si Li 38_544 . 128.88(11) ?
Li Si Li 46_454 . 93.60(9) ?
Li Si Li 42_445 . 66.11(11) ?
Li Si Li 38_544 9 93.60(9) ?
Li Si Li 46_454 9 66.11(11) ?
Li Si Li 42_445 9 128.88(11) ?
Li Si Li . 9 118.60(2) ?
Li Si Li 38_544 5 66.11(11) ?
Li Si Li 46_454 5 128.88(11) ?
Li Si Li 42_445 5 93.60(9) ?
Li Si Li . 5 118.60(2) ?
Li Si Li 9 5 118.60(2) ?
Li Si Mg 38_544 . 58.96(7) ?
Li Si Mg 46_454 . 91.31(7) ?
Li Si Mg 42_445 . 121.71(7) ?
Li Si Mg . . 172.12(7) ?
Li Si Mg 9 . 58.17(7) ?
Li Si Mg 5 . 62.09(7) ?
Li Si Mg 38_544 9 91.31(7) ?
Li Si Mg 46_454 9 121.71(7) ?
Li Si Mg 42_445 9 58.96(7) ?
Li Si Mg . 9 62.09(7) ?
Li Si Mg 9 9 172.12(7) ?
Li Si Mg 5 9 58.17(7) ?
Mg Si Mg . 9 119.9810(10) ?
Li Si Mg 38_544 5 121.71(7) ?
Li Si Mg 46_454 5 58.96(7) ?
Li Si Mg 42_445 5 91.31(7) ?
Li Si Mg . 5 58.17(7) ?
Li Si Mg 9 5 62.09(7) ?
Li Si Mg 5 5 172.12(7) ?
Mg Si Mg . 5 119.9810(10) ?
Mg Si Mg 9 5 119.9810(10) ?
Li Si Li 38_544 26_454 137.69(11) ?
Li Si Li 46_454 26_454 156.97(12) ?
Li Si Li 42_445 26_454 112.85(10) ?
Li Si Li . 26_454 65.49(10) ?
Li Si Li 9 26_454 114.19(9) ?
Li Si Li 5 26_454 72.53(2) ?
Mg Si Li . 26_454 108.52(6) ?
Mg Si Li 9 26_454 58.38(6) ?
Mg Si Li 5 26_454 99.87(6) ?
Li Si Li 38_544 30_445 112.85(10) ?
Li Si Li 46_454 30_445 137.69(11) ?
Li Si Li 42_445 30_445 156.97(12) ?
Li Si Li . 30_445 114.19(9) ?
Li Si Li 9 30_445 72.525(19) ?
Li Si Li 5 30_445 65.49(10) ?
Mg Si Li . 30_445 58.38(6) ?
Mg Si Li 9 30_445 99.87(6) ?
Mg Si Li 5 30_445 108.52(6) ?
Li Si Li 26_454 30_445 53.47(9) ?
Li Si Li 38_544 34_544 156.97(12) ?
Li Si Li 46_454 34_544 112.85(10) ?
Li Si Li 42_445 34_544 137.69(11) ?
Li Si Li . 34_544 72.525(19) ?
Li Si Li 9 34_544 65.49(10) ?
Li Si Li 5 34_544 114.19(9) ?
Mg Si Li . 34_544 99.87(6) ?
Mg Si Li 9 34_544 108.52(6) ?
Mg Si Li 5 34_544 58.38(6) ?
Li Si Li 26_454 34_544 53.47(9) ?
Li Si Li 30_445 34_544 53.47(9) ?
Li Mg Li 16_545 38_544 174.71(12) ?
Li Mg Li 16_545 35_445 90.122(6) ?
Li Mg Li 38_544 35_445 90.122(6) ?
Li Mg Li 16_545 9 90.122(6) ?
Li Mg Li 38_544 9 90.122(6) ?
Li Mg Li 35_445 9 174.71(12) ?
Li Mg Li 16_545 30_445 61.80(10) ?
Li Mg Li 38_544 30_445 113.24(8) ?
Li Mg Li 35_445 30_445 110.66(11) ?
Li Mg Li 9 30_445 74.04(6) ?
Li Mg Li 16_545 23_545 110.66(11) ?
Li Mg Li 38_544 23_545 74.04(6) ?
Li Mg Li 35_445 23_545 113.24(8) ?
Li Mg Li 9 23_545 61.80(10) ?
Li Mg Li 30_445 23_545 135.47(7) ?
Li Mg Li 16_545 48_544 74.04(6) ?
Li Mg Li 38_544 48_544 110.66(11) ?
Li Mg Li 35_445 48_544 61.80(10) ?
Li Mg Li 9 48_544 113.24(8) ?
Li Mg Li 30_445 48_544 135.47(7) ?
Li Mg Li 23_545 48_544 64.80(11) ?
Li Mg Li 16_545 5 113.24(8) ?
Li Mg Li 38_544 5 61.80(10) ?
Li Mg Li 35_445 5 74.04(6) ?
Li Mg Li 9 5 110.66(11) ?
Li Mg Li 30_445 5 64.80(11) ?
Li Mg Li 23_545 5 135.47(7) ?
Li Mg Li 48_544 5 135.47(7) ?
Li Mg Al 16_545 38_544 127.07(6) ?
Li Mg Al 38_544 38_544 56.87(6) ?
Li Mg Al 35_445 38_544 55.02(6) ?
Li Mg Al 9 38_544 121.14(6) ?
Li Mg Al 30_445 38_544 159.32(6) ?
Li Mg Al 23_545 38_544 62.72(6) ?
Li Mg Al 48_544 38_544 55.21(6) ?
Li Mg Al 5 38_544 95.35(6) ?
Li Mg Si 16_545 38_544 127.07(6) ?
Li Mg Si 38_544 38_544 56.87(6) ?
Li Mg Si 35_445 38_544 55.02(6) ?
Li Mg Si 9 38_544 121.14(6) ?
Li Mg Si 30_445 38_544 159.32(6) ?
Li Mg Si 23_545 38_544 62.72(6) ?
Li Mg Si 48_544 38_544 55.21(6) ?
Li Mg Si 5 38_544 95.35(6) ?
Al Mg Si 38_544 38_544 0.0 ?
Li Mg Al 16_545 28_445 55.02(6) ?
Li Mg Al 38_544 28_445 121.14(6) ?
Li Mg Al 35_445 28_445 56.87(6) ?
Li Mg Al 9 28_445 127.07(6) ?
Li Mg Al 30_445 28_445 55.21(6) ?
Li Mg Al 23_545 28_445 159.32(6) ?
Li Mg Al 48_544 28_445 95.35(6) ?
Li Mg Al 5 28_445 62.72(6) ?
Al Mg Al 38_544 28_445 111.787(14) ?
Si Mg Al 38_544 28_445 111.787(14) ?
Li Mg Si 16_545 28_445 55.02(6) ?
Li Mg Si 38_544 28_445 121.14(6) ?
Li Mg Si 35_445 28_445 56.87(6) ?
Li Mg Si 9 28_445 127.07(6) ?
Li Mg Si 30_445 28_445 55.21(6) ?
Li Mg Si 23_545 28_445 159.32(6) ?
Li Mg Si 48_544 28_445 95.35(6) ?
Li Mg Si 5 28_445 62.72(6) ?
Al Mg Si 38_544 28_445 111.8 ?
Si Mg Si 38_544 28_445 111.787(14) ?
Al Mg Si 28_445 28_445 0.0 ?
Al Li Si 14_554 14_554 0.0 ?
Al Li Si 14_554 . 130.8 ?
Si Li Si 14_554 . 130.84(13) ?
Al Li Li 14_554 11_455 58.61(6) ?
Si Li Li 14_554 11_455 58.61(6) ?
Si Li Li . 11_455 120.63(16) ?
Al Li Li 14_554 8 58.61(6) ?
Si Li Li 14_554 8 58.61(6) ?
Si Li Li . 8 170.22(7) ?
Li Li Li 11_455 8 60.0 ?
Al Li Mg 14_554 5 66.02(8) ?
Si Li Mg 14_554 5 66.02(8) ?
Si Li Mg . 5 64.96(7) ?
Li Li Mg 11_455 5 93.06(11) ?
Li Li Mg 8 5 124.62(6) ?
Al Li Li 14_554 19_554 58.28(10) ?
Si Li Li 14_554 19_554 58.28(10) ?
Si Li Li . 19_554 100.45(15) ?
Li Li Li 11_455 19_554 116.89(11) ?
Li Li Li 8 19_554 87.00(16) ?
Mg Li Li 5 19_554 61.91(13) ?
Al Li Li 14_554 42_445 127.44(13) ?
Si Li Li 14_554 42_445 127.44(13) ?
Si Li Li . 42_445 55.61(11) ?
Li Li Li 11_455 42_445 173.89(9) ?
Li Li Li 8 42_445 122.74(18) ?
Mg Li Li 5 42_445 89.34(14) ?
Li Li Li 19_554 42_445 69.17(12) ?
Al Li Mg 14_554 9 166.42(14) ?
Si Li Mg 14_554 9 166.42(14) ?
Si Li Mg . 9 62.69(6) ?
Li Li Mg 11_455 9 118.11(6) ?
Li Li Mg 8 9 107.93(10) ?
Mg Li Mg 5 9 127.33(11) ?
Li Li Mg 19_554 9 122.97(10) ?
Li Li Mg 42_445 9 56.29(10) ?
Al Li Al 14_554 26_454 111.73(10) ?
Si Li Al 14_554 26_454 111.73(10) ?
Si Li Al . 26_454 107.7 ?
Li Li Al 11_455 26_454 63.26(5) ?
Li Li Al 8 26_454 63.26(5) ?
Mg Li Al 5 26_454 148.40(11) ?
Li Li Al 19_554 26_454 146.18(16) ?
Li Li Al 42_445 26_454 112.35(14) ?
Mg Li Al 9 26_454 58.89(6) ?
Al Li Si 14_554 26_454 111.7 ?
Si Li Si 14_554 26_454 111.73(10) ?
Si Li Si . 26_454 107.70(10) ?
Li Li Si 11_455 26_454 63.26(5) ?
Li Li Si 8 26_454 63.26(5) ?
Mg Li Si 5 26_454 148.40(11) ?
Li Li Si 19_554 26_454 146.18(16) ?
Li Li Si 42_445 26_454 112.35(14) ?
Mg Li Si 9 26_454 58.89(6) ?
Al Li Si 26_454 26_454 0.0 ?

loop_
_geom_bond_atom_site_label_1
_geom_bond_atom_site_label_2
_geom_bond_site_symmetry_2
_geom_bond_distance
_geom_bond_publ_flag
Si Li 38_544 2.599(3) ?
Si Li 46_454 2.599(3) ?
Si Li 42_445 2.599(3) ?
Si Li . 2.679(3) ?
Si Li 9 2.679(3) ?
Si Li 5 2.679(3) ?
Si Mg . 2.8987(2) ?
Si Mg 9 2.8987(2) ?
Si Mg 5 2.8987(2) ?
Si Li 26_454 3.009(3) ?
Si Li 30_445 3.009(3) ?
Si Li 34_544 3.009(3) ?
Mg Li 16_545 2.718(3) ?
Mg Li 38_544 2.718(3) ?
Mg Li 35_445 2.718(3) ?
Mg Li 9 2.718(3) ?
Mg Li 30_445 2.883(3) ?
Mg Li 23_545 2.883(3) ?
Mg Li 48_544 2.883(3) ?
Mg Li 5 2.883(3) ?
Mg Al 38_544 2.8987(2) ?
Mg Si 38_544 2.8987(2) ?
Mg Al 28_445 2.8987(2) ?
Mg Si 28_445 2.8987(2) ?
Li Al 14_554 2.599(3) ?
Li Si 14_554 2.599(3) ?
Li Li 11_455 2.707(5) ?
Li Li 8 2.707(5) ?
Li Mg 5 2.718(3) ?
Li Li 19_554 2.880(5) ?
Li Li 42_445 2.880(5) ?
Li Mg 9 2.883(3) ?
Li Al 26_454 3.009(3) ?
Li Si 26_454 3.009(3) ?
